data_8103240
loop_
_publ_author_name
'Gai Zhang'
'Ai-Jie Ma'
'Peng-Peng Lei'
'Jing-Jing Shang'

_publ_section_title
;
 Crystal structure of
 diaquabis(2-ethyl-1H-imidazole-4,5-dicarboxylate)nickel(II) trihydrate,
 [Ni(H2O)2(C7H7N2O4)2] &#x2022; 3H2O
;
_journal_issue 4
_journal_name_full 'Zeitschrift f\"ur Kristallographie - New Crystal Structures'
_journal_page_first 649
_journal_volume 226
_journal_year 2011
_chemical_formula_sum 'C14 H22 N4 Ni O12'
_chemical_formula_weight 497.05
_space_group_IT_number 2
_symmetry_space_group_name_Hall '-P 1'
_symmetry_space_group_name_H-M 'P -1'
_atom_sites_solution_hydrogens geom
_atom_sites_solution_primary direct
_atom_sites_solution_secondary difmap
_audit_creation_method SHELXL-97
_cell_angle_alpha 66.2200(10)
_cell_angle_beta 89.1550(10)
_cell_angle_gamma 70.5130(10)
_cell_formula_units_Z 1
_cell_length_a 7.1905(7)
_cell_length_b 8.8488(8)
_cell_length_c 9.3266(9)
_cell_measurement_temperature 293(2)
_cell_volume 506.98(8)
_computing_structure_refinement 'SHELXL-97 (Sheldrick, 1997)'
_computing_structure_solution 'SHELXS-97 (Sheldrick, 1990)'
_diffrn_ambient_temperature 293(2)
_diffrn_measured_fraction_theta_full 0.989
_diffrn_measured_fraction_theta_max 0.989
_diffrn_radiation_monochromator graphite
_diffrn_radiation_source 'fine-focus sealed tube'
_diffrn_radiation_type MoK\a
_diffrn_radiation_wavelength 0.71073
_diffrn_reflns_av_R_equivalents 0.0101
_diffrn_reflns_av_sigmaI/netI 0.0183
_diffrn_reflns_limit_h_max 8
_diffrn_reflns_limit_h_min -8
_diffrn_reflns_limit_k_max 4
_diffrn_reflns_limit_k_min -10
_diffrn_reflns_limit_l_max 10
_diffrn_reflns_limit_l_min -11
_diffrn_reflns_number 2556
_diffrn_reflns_theta_full 24.99
_diffrn_reflns_theta_max 24.99
_diffrn_reflns_theta_min 2.41
_exptl_absorpt_coefficient_mu 1.032
_exptl_absorpt_correction_T_max 0.8213
_exptl_absorpt_correction_T_min 0.8031
_exptl_absorpt_correction_type multi-scan
_exptl_absorpt_process_details sadabs
_exptl_crystal_colour blue
_exptl_crystal_density_diffrn 1.674
_exptl_crystal_density_method 'not measured'
_exptl_crystal_description block
_exptl_crystal_F_000 266
_exptl_crystal_size_max 17
_exptl_crystal_size_mid 12
_exptl_crystal_size_min 11
_refine_diff_density_max 0.351
_refine_diff_density_min -0.557
_refine_diff_density_rms 0.068
_refine_ls_extinction_method none
_refine_ls_goodness_of_fit_ref 0.864
_refine_ls_hydrogen_treatment mixed
_refine_ls_matrix_type full
_refine_ls_number_parameters 160
_refine_ls_number_reflns 1765
_refine_ls_number_restraints 16
_refine_ls_restrained_S_all 0.868
_refine_ls_R_factor_all 0.0353
_refine_ls_R_factor_gt 0.0339
_refine_ls_shift/su_max 0.000
_refine_ls_shift/su_mean 0.000
_refine_ls_structure_factor_coef Fsqd
_refine_ls_weighting_details 'calc w=1/[\s^2^(Fo^2^)+(0.0891P)^2^+0.4875P] where P=(Fo^2^+2Fc^2^)/3'
_refine_ls_weighting_scheme calc
_refine_ls_wR_factor_gt 0.1050
_refine_ls_wR_factor_ref 0.1069
_reflns_number_gt 1686
_reflns_number_total 1765
_reflns_threshold_expression >2sigma(I)
_cod_data_source_file 1267-3579.cff
_cod_data_source_block ni
_cod_original_sg_symbol_H-M P-1
_cod_database_code 8103240

loop_
_symmetry_equiv_pos_as_xyz
'x, y, z'
'-x, -y, -z'

loop_
_atom_site_label
_atom_site_type_symbol
_atom_site_fract_x
_atom_site_fract_y
_atom_site_fract_z
_atom_site_U_iso_or_equiv
_atom_site_adp_type
_atom_site_occupancy
_atom_site_symmetry_multiplicity
_atom_site_calc_flag
_atom_site_refinement_flags
_atom_site_disorder_assembly
_atom_site_disorder_group
Ni1 Ni 0.5000 0.5000 0.5000 0.02807(19) Uani 1 2 d S . .
O1 O 0.5495(3) 0.2433(2) 0.6726(2) 0.0384(4) Uani 1 1 d . . .
O2 O 0.6627(4) -0.0380(3) 0.7142(2) 0.0475(5) Uani 1 1 d D . .
H2 H 0.713(7) -0.084(6) 0.654(5) 0.092(16) Uiso 1 1 d D . .
O3 O 0.8152(3) -0.2078(2) 0.5598(3) 0.0455(5) Uani 1 1 d . . .
O4 O 0.9310(3) -0.1619(3) 0.3298(3) 0.0473(5) Uani 1 1 d . . .
O1W O 0.2272(3) 0.5211(3) 0.4103(3) 0.0485(5) Uani 1 1 d D . .
H11 H 0.201(4) 0.433(2) 0.422(4) 0.053(10) Uiso 1 1 d D . .
H12 H 0.124(3) 0.608(2) 0.392(4) 0.046(9) Uiso 1 1 d D . .
O2W O 0.8337(4) 0.1637(4) 0.9587(3) 0.0775(8) Uani 1 1 d U . .
H21 H 0.7989 0.1923 0.8630 0.116 Uiso 1 1 d R . .
H22 H 0.8561 0.0550 1.0118 0.116 Uiso 1 1 d R . .
O3W O 0.4499(4) 0.9927(4) 0.9835(3) 0.182(5) Uani 0.50 1 d PRU A -1
H31 H 0.4918 0.9705 0.9070 0.273 Uiso 0.50 1 d PR B -1
H32 H 0.5445 0.9788 1.0451 0.273 Uiso 0.50 1 d PR C -1
N1 N 0.6356(3) 0.3557(3) 0.3740(2) 0.0293(5) Uani 1 1 d . . .
C1 C 0.6277(4) 0.1248(3) 0.6268(3) 0.0328(6) Uani 1 1 d . . .
C2 C 0.6781(3) 0.1780(3) 0.4657(3) 0.0284(5) Uani 1 1 d . . .
C3 C 0.7644(4) 0.0849(3) 0.3805(3) 0.0308(5) Uani 1 1 d . . .
C4 C 0.8436(4) -0.1078(3) 0.4228(3) 0.0348(6) Uani 1 1 d . . .
N2 N 0.7724(3) 0.2081(3) 0.2361(3) 0.0333(5) Uani 1 1 d . . .
H5 H 0.8199 0.1863 0.1584 0.040 Uiso 1 1 calc R . .
C6 C 0.6936(4) 0.3697(3) 0.2355(3) 0.0316(5) Uani 1 1 d . . .
C7 C 0.6829(4) 0.5357(4) 0.0991(3) 0.0404(6) Uani 1 1 d . . .
H7A H 0.5527 0.6254 0.0829 0.049 Uiso 1 1 calc R . .
H7B H 0.6981 0.5148 0.0045 0.049 Uiso 1 1 calc R . .
C8 C 0.8424(6) 0.6039(5) 0.1236(4) 0.0642(10) Uani 1 1 d . . .
H8A H 0.8295 0.7113 0.0330 0.096 Uiso 1 1 calc R . .
H8B H 0.9716 0.5167 0.1371 0.096 Uiso 1 1 calc R . .
H8C H 0.8266 0.6267 0.2162 0.096 Uiso 1 1 calc R . .

loop_
_atom_site_aniso_label
_atom_site_aniso_U_11
_atom_site_aniso_U_22
_atom_site_aniso_U_33
_atom_site_aniso_U_23
_atom_site_aniso_U_13
_atom_site_aniso_U_12
Ni1 0.0335(3) 0.0206(3) 0.0325(3) -0.01623(19) 0.00422(18) -0.00630(19)
O1 0.0520(11) 0.0292(10) 0.0353(10) -0.0177(8) 0.0112(8) -0.0113(8)
O2 0.0725(14) 0.0271(10) 0.0406(12) -0.0146(9) 0.0136(10) -0.0152(10)
O3 0.0571(12) 0.0241(9) 0.0550(13) -0.0196(9) 0.0036(10) -0.0104(9)
O4 0.0516(12) 0.0342(11) 0.0593(13) -0.0319(10) 0.0062(10) -0.0039(9)
O1W 0.0353(10) 0.0302(10) 0.0841(16) -0.0332(11) -0.0055(10) -0.0046(9)
O2W 0.0761(18) 0.100(2) 0.0592(16) -0.0505(16) 0.0101(13) -0.0134(16)
O3W 0.203(10) 0.179(8) 0.151(7) -0.061(6) 0.044(7) -0.064(7)
N1 0.0338(11) 0.0213(10) 0.0327(11) -0.0138(9) 0.0034(9) -0.0069(8)
C1 0.0360(13) 0.0261(13) 0.0377(14) -0.0158(11) 0.0029(10) -0.0096(10)
C2 0.0305(12) 0.0215(11) 0.0347(13) -0.0154(10) 0.0018(10) -0.0069(9)
C3 0.0306(12) 0.0258(13) 0.0393(14) -0.0193(11) 0.0005(10) -0.0070(10)
C4 0.0327(13) 0.0263(13) 0.0475(15) -0.0209(12) -0.0030(11) -0.0061(10)
N2 0.0359(11) 0.0319(11) 0.0365(12) -0.0225(9) 0.0056(9) -0.0073(9)
C6 0.0329(12) 0.0290(13) 0.0345(13) -0.0176(11) 0.0036(10) -0.0076(10)
C7 0.0487(16) 0.0360(14) 0.0352(14) -0.0156(12) 0.0046(12) -0.0126(12)
C8 0.081(2) 0.062(2) 0.055(2) -0.0165(17) 0.0053(18) -0.042(2)

loop_
_atom_type_symbol
_atom_type_description
_atom_type_scat_dispersion_real
_atom_type_scat_dispersion_imag
_atom_type_scat_source
C C 0.0033 0.0016 'International Tables Vol C Tables 4.2.6.8 and 6.1.1.4'
H H 0.0000 0.0000 'International Tables Vol C Tables 4.2.6.8 and 6.1.1.4'
N N 0.0061 0.0033 'International Tables Vol C Tables 4.2.6.8 and 6.1.1.4'
O O 0.0106 0.0060 'International Tables Vol C Tables 4.2.6.8 and 6.1.1.4'
Ni Ni 0.3393 1.1124 'International Tables Vol C Tables 4.2.6.8 and 6.1.1.4'

loop_
_geom_angle_atom_site_label_1
_geom_angle_atom_site_label_2
_geom_angle_atom_site_label_3
_geom_angle
_geom_angle_site_symmetry_1
_geom_angle_site_symmetry_3
O1W Ni1 O1W 180.0 . 2_666
O1W Ni1 N1 88.77(8) . .
O1W Ni1 N1 91.23(8) 2_666 .
O1W Ni1 N1 91.23(8) . 2_666
O1W Ni1 N1 88.77(8) 2_666 2_666
N1 Ni1 N1 180.0 . 2_666
O1W Ni1 O1 91.66(8) . .
O1W Ni1 O1 88.34(8) 2_666 .
N1 Ni1 O1 80.37(7) . .
N1 Ni1 O1 99.63(7) 2_666 .
O1W Ni1 O1 88.34(8) . 2_666
O1W Ni1 O1 91.66(8) 2_666 2_666
N1 Ni1 O1 99.63(7) . 2_666
N1 Ni1 O1 80.37(7) 2_666 2_666
O1 Ni1 O1 180.0 . 2_666
C1 O1 Ni1 113.99(16) . .
C6 N1 C2 106.4(2) . .
C6 N1 Ni1 143.66(17) . .
C2 N1 Ni1 109.87(16) . .
O1 C1 O2 122.5(2) . .
O1 C1 C2 117.9(2) . .
O2 C1 C2 119.6(2) . .
C3 C2 N1 109.3(2) . .
C3 C2 C1 132.9(2) . .
N1 C2 C1 117.9(2) . .
N2 C3 C2 105.6(2) . .
N2 C3 C4 122.7(2) . .
C2 C3 C4 131.6(3) . .
O4 C4 O3 124.4(3) . .
O4 C4 C3 119.7(3) . .
O3 C4 C3 115.9(2) . .
C6 N2 C3 108.6(2) . .
N1 C6 N2 110.0(2) . .
N1 C6 C7 126.2(2) . .
N2 C6 C7 123.7(2) . .
C6 C7 C8 112.3(2) . .

loop_
_geom_bond_atom_site_label_1
_geom_bond_atom_site_label_2
_geom_bond_distance
_geom_bond_site_symmetry_2
Ni1 O1W 2.0639(19) .
Ni1 O1W 2.0639(19) 2_666
Ni1 N1 2.075(2) .
Ni1 N1 2.075(2) 2_666
Ni1 O1 2.0989(18) .
Ni1 O1 2.0989(18) 2_666
O1 C1 1.249(3) .
O2 C1 1.273(3) .
O3 C4 1.287(4) .
O4 C4 1.223(4) .
N1 C6 1.322(3) .
N1 C2 1.379(3) .
C1 C2 1.463(4) .
C2 C3 1.366(4) .
C3 N2 1.364(4) .
C3 C4 1.485(3) .
N2 C6 1.349(3) .
C6 C7 1.484(4) .
C7 C8 1.520(4) .

loop_
_geom_hbond_atom_site_label_D
_geom_hbond_atom_site_label_H
_geom_hbond_atom_site_label_A
_geom_hbond_distance_DH
_geom_hbond_distance_HA
_geom_hbond_distance_DA
_geom_hbond_angle_DHA
_geom_hbond_site_symmetry_A
O2W H21 O1 0.84 2.34 3.078(3) 146.8 .
O1W H12 O4 0.833(10) 1.893(11) 2.707(3) 166(3) 1_465
O1W H11 O3 0.829(10) 1.973(11) 2.792(3) 170(3) 2_656
O2 H2 O3 0.835(10) 1.650(14) 2.477(3) 170(5) .
